data_7125635
loop_
_publ_author_name
'Ji, Jiecheng'
'Li, Yizhou'
'Xiao, Chao'
'Cheng, Guo'
'Luo, Kui'
'Gong, Qiyong'
'Zhou, Dayang'
'Chruma, Jason J.'
'Wu, Wanhua'
'Yang, Cheng'

_publ_section_title
;
 Supramolecular enantiomeric and structural differentiation of amino acid
 derivatives with achiral pillar[5]arene homologs.
;
_journal_issue 1
_journal_name_full 'Chemical communications (Cambridge, England)'
_journal_page_first 161
_journal_page_last 164
_journal_paper_doi 10.1039/c9cc08541f
_journal_volume 56
_journal_year 2020
_chemical_formula_moiety 'C101 H158 N2 O10'
_chemical_formula_sum 'C101 H158 N2 O10'
_chemical_formula_weight 1560.37
_chemical_name_systematic H6-1
_space_group_crystal_system triclinic
_space_group_IT_number 2
_space_group_name_Hall '-P 1'
_space_group_name_H-M_alt 'P -1'
_atom_sites_solution_hydrogens geom
_atom_sites_solution_primary direct
_atom_sites_solution_secondary difmap
_audit_update_record
;
2018-11-21 deposited with the CCDC.	2019-11-28 downloaded from the CCDC.
;
_cell_angle_alpha 112.176(8)
_cell_angle_beta 96.805(7)
_cell_angle_gamma 98.937(7)
_cell_formula_units_Z 2
_cell_length_a 12.4095(4)
_cell_length_b 20.4957(6)
_cell_length_c 21.0073(15)
_cell_measurement_reflns_used 14050
_cell_measurement_temperature 123
_cell_measurement_theta_max 67.78
_cell_measurement_theta_min 3.67
_cell_volume 4795.2(5)
_computing_cell_refinement 'RAPID AUTO'
_computing_data_collection 'RAPID AUTO (Rigaku, ????)'
_computing_data_reduction 'RAPID AUTO'
_computing_molecular_graphics 'CrystalStructure 4.2.1'
_computing_publication_material 'CrystalStructure 4.2.1 (Rigaku, 2016)'
_computing_structure_refinement 'SHELXL Version 2014/6 (Sheldrick, 2008)'
_computing_structure_solution 'SHELXT Version 2014/4 (Sheldrick, 2014)'
_diffrn_ambient_temperature 123
_diffrn_detector_area_resol_mean 10.000
_diffrn_measured_fraction_theta_full 0.987
_diffrn_measured_fraction_theta_max 0.987
_diffrn_measurement_device_type 'Rigaku R-AXIS RAPID 191R'
_diffrn_measurement_method \w
_diffrn_radiation_type 'Cu K\a'
_diffrn_radiation_wavelength 1.54187
_diffrn_reflns_av_R_equivalents 0.1299
_diffrn_reflns_Laue_measured_fraction_full 0.987
_diffrn_reflns_Laue_measured_fraction_max 0.987
_diffrn_reflns_limit_h_max 14
_diffrn_reflns_limit_h_min -14
_diffrn_reflns_limit_k_max 24
_diffrn_reflns_limit_k_min -24
_diffrn_reflns_limit_l_max 25
_diffrn_reflns_limit_l_min -25
_diffrn_reflns_number 93405
_diffrn_reflns_point_group_measured_fraction_full 0.987
_diffrn_reflns_point_group_measured_fraction_max 0.987
_diffrn_reflns_theta_full 67.687
_diffrn_reflns_theta_max 68.253
_diffrn_reflns_theta_min 3.675
_diffrn_standards_number 0
_exptl_absorpt_coefficient_mu 0.525
_exptl_absorpt_correction_T_max 0.819
_exptl_absorpt_correction_T_min 0.461
_exptl_absorpt_correction_type multi-scan
_exptl_absorpt_process_details 'ABSCOR (Rigaku, 1995)'
_exptl_crystal_colour colorless
_exptl_crystal_density_diffrn 1.081
_exptl_crystal_density_method 'not measured'
_exptl_crystal_description block
_exptl_crystal_F_000 1716.00
_exptl_crystal_size_max 0.504
_exptl_crystal_size_mid 0.486
_exptl_crystal_size_min 0.380
_refine_diff_density_max 0.42
_refine_diff_density_min -0.39
_refine_ls_extinction_coef 0.00017(7)
_refine_ls_extinction_method SHELXL
_refine_ls_goodness_of_fit_ref 0.843
_refine_ls_hydrogen_treatment constr
_refine_ls_number_parameters 1019
_refine_ls_number_reflns 17328
_refine_ls_number_restraints 1
_refine_ls_R_factor_all 0.1549
_refine_ls_R_factor_gt 0.0895
_refine_ls_shift/su_max 0.001
_refine_ls_structure_factor_coef Fsqd
_refine_ls_weighting_details 'w = 1/[\s^2^(Fo^2^)+(0.1109P)^2^] where P=(Fo^2^+2Fc^2^)/3'
_refine_ls_weighting_scheme calc
_refine_ls_wR_factor_gt 0.2141
_refine_ls_wR_factor_ref 0.2434
_reflns_Friedel_coverage 0.000
_reflns_number_gt 6161
_reflns_number_total 17328
_reflns_threshold_expression F^2^>2.0\s(F^2^)
_cod_data_source_file c9cc08541f2.cif
_cod_data_source_block 170417H6
_cod_depositor_comments 'Adding full bibliography for 7125634--7125637.cif.'
_cod_database_code 7125635
_shelxl_version_number 2014/6

loop_
_space_group_symop_id
_space_group_symop_operation_xyz
1 +X,+Y,+Z
2 -X,-Y,-Z

loop_
_atom_site_label
_atom_site_type_symbol
_atom_site_fract_x
_atom_site_fract_y
_atom_site_fract_z
_atom_site_U_iso_or_equiv
_atom_site_adp_type
_atom_site_occupancy
_atom_site_site_symmetry_order
_atom_site_calc_flag
_atom_site_refinement_flags_posn
_atom_site_refinement_flags_adp
O1 O 0.55883(18) 0.48516(12) 0.59930(10) 0.0695(6) Uani 1 1 d . .
O2 O 0.45143(19) 0.67774(13) 1.00315(11) 0.0750(7) Uani 1 1 d . .
O3 O 0.68528(18) 0.50373(12) 0.84417(11) 0.0744(7) Uani 1 1 d . .
O4 O 0.57747(19) 0.73706(12) 0.79911(10) 0.0753(7) Uani 1 1 d . .
O5 O 0.2684(2) 0.66158(12) 0.58711(11) 0.0765(7) Uani 1 1 d . .
O6 O 0.05506(19) 0.55095(12) 0.91885(11) 0.0766(7) Uani 1 1 d . .
O7 O -0.03050(19) 0.55576(13) 0.68511(12) 0.0792(7) Uani 1 1 d . .
O8 O 0.33632(18) 0.37925(13) 0.88239(11) 0.0724(6) Uani 1 1 d . .
O9 O 0.0261(2) 0.30710(12) 0.67762(12) 0.0816(7) Uani 1 1 d . .
O10 O 0.1460(2) 0.36938(12) 0.47747(12) 0.0835(7) Uani 1 1 d . .
N78 N 0.2417(4) 0.7529(3) 0.8375(2) 0.1388(16) Uani 1 1 d . .
N97 N 0.3566(4) 0.3340(3) 0.6719(3) 0.1353(17) Uani 1 1 d . .
C11 C 0.3151(3) 0.5651(2) 0.97128(16) 0.0705(10) Uani 1 1 d . .
H11 H 0.2611 0.5910 0.9902 0.085 Uiso 1 1 calc R U
C12 C 0.5012(3) 0.5663(2) 0.94913(16) 0.0654(9) Uani 1 1 d . .
C13 C 0.4210(3) 0.6027(2) 0.97479(16) 0.0640(9) Uani 1 1 d . .
C15 C 0.6282(3) 0.61389(18) 0.88534(16) 0.0650(9) Uani 1 1 d . .
C16 C 0.3675(3) 0.45430(19) 0.91237(16) 0.0635(9) Uani 1 1 d . .
C17 C 0.3450(3) 0.61951(19) 0.59130(18) 0.0698(10) Uani 1 1 d . .
C18 C 0.6574(3) 0.56089(18) 0.83069(17) 0.0668(9) Uani 1 1 d . .
C19 C 0.0338(3) 0.36693(18) 0.73899(18) 0.0700(10) Uani 1 1 d . .
C20 C 0.3838(3) 0.50182(18) 0.54802(17) 0.0689(9) Uani 1 1 d . .
H20 H 0.3629 0.4521 0.5174 0.083 Uiso 1 1 calc R U
C21 C 0.0992(3) 0.43759(18) 0.86343(18) 0.0653(9) Uani 1 1 d . .
C22 C 0.2880(3) 0.4902(2) 0.94041(16) 0.0644(9) Uani 1 1 d . .
C23 C 0.4867(3) 0.5288(2) 0.59422(18) 0.0681(9) Uani 1 1 d . .
C24 C 0.6041(3) 0.67383(18) 0.87596(15) 0.0659(9) Uani 1 1 d . .
H24 H 0.5875 0.7118 0.9138 0.079 Uiso 1 1 calc R U
C25 C 0.1194(3) 0.4862(2) 0.54060(18) 0.0708(10) Uani 1 1 d . .
C26 C 0.4746(3) 0.4913(2) 0.91783(16) 0.0684(9) Uani 1 1 d . .
H26 H 0.5293 0.4654 0.9002 0.082 Uiso 1 1 calc R U
C27 C 0.1706(3) 0.44922(17) 0.93224(16) 0.0714(10) Uani 1 1 d . .
H27A H 0.1733 0.4019 0.9340 0.086 Uiso 1 1 calc R U
H27B H 0.1369 0.4767 0.9716 0.086 Uiso 1 1 calc R U
C28 C 0.4494(3) 0.64703(19) 0.63632(17) 0.0705(10) Uani 1 1 d . .
H28 H 0.4714 0.6970 0.6658 0.085 Uiso 1 1 calc R U
C29 C 0.6038(3) 0.67908(18) 0.81156(17) 0.0684(9) Uani 1 1 d . .
C30 C 0.1971(3) 0.51524(17) 0.50119(17) 0.0736(10) Uani 1 1 d . .
H30A H 0.2005 0.4756 0.4567 0.088 Uiso 1 1 calc R U
H30B H 0.1684 0.5528 0.4899 0.088 Uiso 1 1 calc R U
C31 C 0.6324(3) 0.62561(18) 0.75657(16) 0.0656(9) Uani 1 1 d . .
C32 C 0.0991(3) 0.4139(2) 0.52965(18) 0.0730(10) Uani 1 1 d . .
C33 C 0.2863(3) 0.73325(17) 0.63916(17) 0.0758(10) Uani 1 1 d . .
H33A H 0.3551 0.7633 0.6368 0.091 Uiso 1 1 calc R U
H33B H 0.2940 0.7329 0.6865 0.091 Uiso 1 1 calc R U
C34 C -0.0097(3) 0.4373(2) 0.62084(18) 0.0715(10) Uani 1 1 d . .
C35 C 0.6101(3) 0.37099(17) 0.57238(16) 0.0732(10) Uani 1 1 d . .
H35A H 0.6253 0.3815 0.6230 0.088 Uiso 1 1 calc R U
H35B H 0.6798 0.3893 0.5602 0.088 Uiso 1 1 calc R U
C36 C 0.3121(3) 0.54694(19) 0.54653(16) 0.0662(9) Uani 1 1 d . .
C37 C 0.6175(3) 0.60618(18) 0.95365(15) 0.0716(10) Uani 1 1 d . .
H37A H 0.6724 0.5794 0.9637 0.086 Uiso 1 1 calc R U
H37B H 0.6338 0.6546 0.9925 0.086 Uiso 1 1 calc R U
C38 C -0.0144(3) 0.48059(18) 0.79351(19) 0.0724(10) Uani 1 1 d . .
H38 H -0.0520 0.5167 0.7909 0.087 Uiso 1 1 calc R U
C39 C 0.5230(3) 0.40945(17) 0.55813(16) 0.0694(9) Uani 1 1 d . .
H39A H 0.5089 0.4003 0.5078 0.083 Uiso 1 1 calc R U
H39B H 0.4527 0.3909 0.5696 0.083 Uiso 1 1 calc R U
C40 C 0.6578(3) 0.56622(18) 0.76629(16) 0.0691(9) Uani 1 1 d . .
H40 H 0.6757 0.5286 0.7287 0.083 Uiso 1 1 calc R U
C41 C 0.7254(3) 0.38647(18) 0.81448(16) 0.0728(10) Uani 1 1 d . .
H41A H 0.6726 0.3763 0.8431 0.087 Uiso 1 1 calc R U
H41B H 0.7997 0.4085 0.8452 0.087 Uiso 1 1 calc R U
C42 C 0.0127(3) 0.5098(2) 0.63245(18) 0.0690(9) Uani 1 1 d . .
C43 C -0.0202(3) 0.41957(19) 0.73288(18) 0.0692(9) Uani 1 1 d . .
C44 C 0.6333(3) 0.63157(17) 0.68639(15) 0.0689(9) Uani 1 1 d . .
H44A H 0.6580 0.6830 0.6949 0.083 Uiso 1 1 calc R U
H44B H 0.6878 0.6052 0.6631 0.083 Uiso 1 1 calc R U
C45 C 0.4136(3) 0.34021(18) 0.84840(17) 0.0741(10) Uani 1 1 d . .
H45A H 0.4828 0.3507 0.8826 0.089 Uiso 1 1 calc R U
H45B H 0.4325 0.3552 0.8108 0.089 Uiso 1 1 calc R U
C46 C 0.4359(3) 0.21656(19) 0.77387(18) 0.0787(10) Uani 1 1 d . .
H46A H 0.5112 0.2293 0.8027 0.094 Uiso 1 1 calc R U
H46B H 0.4427 0.2301 0.7337 0.094 Uiso 1 1 calc R U
C47 C 0.0452(3) 0.48979(19) 0.85779(19) 0.0689(9) Uani 1 1 d . .
C48 C 0.7303(3) 0.31616(17) 0.75568(17) 0.0730(10) Uani 1 1 d . .
H48A H 0.6539 0.2911 0.7293 0.088 Uiso 1 1 calc R U
H48B H 0.7736 0.3274 0.7230 0.088 Uiso 1 1 calc R U
C49 C 0.3718(3) 0.71790(19) 1.03025(17) 0.0796(11) Uani 1 1 d . .
H49A H 0.3480 0.7070 1.0692 0.095 Uiso 1 1 calc R U
H49B H 0.3055 0.7055 0.9932 0.095 Uiso 1 1 calc R U
C50 C 0.0759(3) 0.53378(19) 0.59208(17) 0.0736(10) Uani 1 1 d . .
H50 H 0.0894 0.5834 0.5998 0.088 Uiso 1 1 calc R U
C51 C 0.0921(3) 0.37566(19) 0.80338(19) 0.0718(10) Uani 1 1 d . .
H51 H 0.1276 0.3388 0.8065 0.086 Uiso 1 1 calc R U
C52 C 0.0337(3) 0.38976(19) 0.56895(17) 0.0731(10) Uani 1 1 d . .
H52 H 0.0183 0.3399 0.5602 0.088 Uiso 1 1 calc R U
C53 C 0.6891(3) 0.43924(17) 0.78648(17) 0.0722(10) Uani 1 1 d . .
H53A H 0.7422 0.4505 0.7585 0.087 Uiso 1 1 calc R U
H53B H 0.6147 0.4177 0.7558 0.087 Uiso 1 1 calc R U
C54 C 0.0022(3) 0.65736(18) 0.99053(18) 0.0771(10) Uani 1 1 d . .
H54A H 0.0793 0.6860 1.0025 0.093 Uiso 1 1 calc R U
H54B H -0.0064 0.6357 1.0250 0.093 Uiso 1 1 calc R U
C55 C 0.5743(3) 0.28979(17) 0.53066(17) 0.0778(10) Uani 1 1 d . .
H55A H 0.5084 0.2711 0.5462 0.093 Uiso 1 1 calc R U
H55B H 0.5518 0.2798 0.4805 0.093 Uiso 1 1 calc R U
C56 C -0.0837(3) 0.41049(17) 0.66270(17) 0.0742(10) Uani 1 1 d . .
H56A H -0.1440 0.4374 0.6706 0.089 Uiso 1 1 calc R U
H56B H -0.1185 0.3588 0.6351 0.089 Uiso 1 1 calc R U
C57 C 0.6639(3) 0.24974(18) 0.53834(17) 0.0797(10) Uani 1 1 d . .
H57A H 0.6845 0.2587 0.5884 0.096 Uiso 1 1 calc R U
H57B H 0.7305 0.2698 0.5245 0.096 Uiso 1 1 calc R U
C58 C 0.5478(3) 0.79306(17) 0.85467(17) 0.0761(10) Uani 1 1 d . .
H58A H 0.6122 0.8179 0.8940 0.091 Uiso 1 1 calc R U
H58B H 0.4861 0.7724 0.8720 0.091 Uiso 1 1 calc R U
C59 C 0.1874(3) 0.76311(18) 0.62483(18) 0.0785(10) Uani 1 1 d . .
H59A H 0.1789 0.7607 0.5765 0.094 Uiso 1 1 calc R U
H59B H 0.1197 0.7325 0.6278 0.094 Uiso 1 1 calc R U
C60 C 0.4268(3) 0.79688(19) 1.05618(18) 0.0828(11) Uani 1 1 d . .
H60A H 0.4496 0.8064 1.0164 0.099 Uiso 1 1 calc R U
H60B H 0.4948 0.8074 1.0913 0.099 Uiso 1 1 calc R U
C61 C -0.0597(3) 0.67040(18) 0.75830(19) 0.0799(10) Uani 1 1 d . .
H61A H -0.1369 0.6453 0.7539 0.096 Uiso 1 1 calc R U
H61B H -0.0141 0.6701 0.8001 0.096 Uiso 1 1 calc R U
C62 C -0.0171(3) 0.59863(19) 0.91889(18) 0.0823(11) Uani 1 1 d . .
H62A H -0.0955 0.5717 0.9052 0.099 Uiso 1 1 calc R U
H62B H -0.0024 0.6197 0.8846 0.099 Uiso 1 1 calc R U
C63 C 0.3928(3) 0.13507(19) 0.74590(18) 0.0794(10) Uani 1 1 d . .
H63A H 0.3892 0.1209 0.7859 0.095 Uiso 1 1 calc R U
H63B H 0.3164 0.1222 0.7184 0.095 Uiso 1 1 calc R U
C64 C 0.3625(3) 0.26078(18) 0.81780(18) 0.0770(10) Uani 1 1 d . .
H64A H 0.2890 0.2516 0.7882 0.092 Uiso 1 1 calc R U
H64B H 0.3510 0.2452 0.8562 0.092 Uiso 1 1 calc R U
C65 C -0.0155(3) 0.62966(18) 0.69406(18) 0.0792(11) Uani 1 1 d . .
H65A H -0.0561 0.6329 0.6523 0.095 Uiso 1 1 calc R U
H65B H 0.0644 0.6507 0.7001 0.095 Uiso 1 1 calc R U
C66 C 0.5125(3) 0.84575(17) 0.82687(17) 0.0773(10) Uani 1 1 d . .
H66A H 0.4496 0.8199 0.7867 0.093 Uiso 1 1 calc R U
H66B H 0.5749 0.8658 0.8096 0.093 Uiso 1 1 calc R U
C67 C 0.1608(3) 0.30240(18) 0.47796(18) 0.0801(11) Uani 1 1 d . .
H67A H 0.0880 0.2685 0.4657 0.096 Uiso 1 1 calc R U
H67B H 0.1986 0.3092 0.5250 0.096 Uiso 1 1 calc R U
C68 C 0.1039(3) 0.87397(18) 0.65545(18) 0.0835(11) Uani 1 1 d . .
H68A H 0.1033 0.8707 0.6072 0.100 Uiso 1 1 calc R U
H68B H 0.0317 0.8456 0.6555 0.100 Uiso 1 1 calc R U
C69 C 0.7906(3) 0.19671(19) 0.72089(18) 0.0857(11) Uani 1 1 d . .
H69A H 0.7151 0.1704 0.6937 0.103 Uiso 1 1 calc R U
H69B H 0.8341 0.2097 0.6891 0.103 Uiso 1 1 calc R U
C70 C 0.7822(3) 0.26557(18) 0.78068(18) 0.0804(11) Uani 1 1 d . .
H70A H 0.7372 0.2526 0.8117 0.096 Uiso 1 1 calc R U
H70B H 0.8576 0.2912 0.8086 0.096 Uiso 1 1 calc R U
C71 C 0.2534(3) 0.20046(19) 0.4155(2) 0.0910(12) Uani 1 1 d . .
H71A H 0.3003 0.2051 0.4592 0.109 Uiso 1 1 calc R U
H71B H 0.1820 0.1669 0.4080 0.109 Uiso 1 1 calc R U
C72 C 0.0762(3) 0.19935(18) 0.60652(19) 0.0872(11) Uani 1 1 d . .
H72A H 0.1025 0.2242 0.5772 0.105 Uiso 1 1 calc R U
H72B H -0.0032 0.1757 0.5869 0.105 Uiso 1 1 calc R U
C73 C 0.1965(3) 0.83964(18) 0.67475(18) 0.0814(11) Uani 1 1 d . .
H73A H 0.2690 0.8689 0.6764 0.098 Uiso 1 1 calc R U
H73B H 0.1952 0.8410 0.7223 0.098 Uiso 1 1 calc R U
C74 C -0.0694(3) 0.76527(19) 1.06703(19) 0.0897(12) Uani 1 1 d . .
H74A H 0.0069 0.7957 1.0823 0.108 Uiso 1 1 calc R U
H74B H -0.0804 0.7423 1.1003 0.108 Uiso 1 1 calc R U
C75 C 0.0875(3) 0.25444(18) 0.68053(18) 0.0823(11) Uani 1 1 d . .
H75A H 0.0577 0.2307 0.7100 0.099 Uiso 1 1 calc R U
H75B H 0.1667 0.2778 0.7012 0.099 Uiso 1 1 calc R U
C76 C 0.3517(3) 0.84819(19) 1.08922(19) 0.0905(12) Uani 1 1 d . .
H76A H 0.3190 0.8332 1.1236 0.109 Uiso 1 1 calc R U
H76B H 0.3983 0.8975 1.1151 0.109 Uiso 1 1 calc R U
C77 C 0.4775(3) 0.90734(18) 0.88209(17) 0.0847(11) Uani 1 1 d . .
H77A H 0.4197 0.8869 0.9022 0.102 Uiso 1 1 calc R U
H77B H 0.5424 0.9354 0.9204 0.102 Uiso 1 1 calc R U
C79 C 0.2310(3) 0.27342(18) 0.42437(17) 0.0823(11) Uani 1 1 d . .
H79A H 0.3031 0.3084 0.4380 0.099 Uiso 1 1 calc R U
H79B H 0.1934 0.2700 0.3786 0.099 Uiso 1 1 calc R U
C80 C 0.6317(3) 0.16908(19) 0.49551(18) 0.0924(12) Uani 1 1 d . .
H80A H 0.6991 0.1489 0.4960 0.111 Uiso 1 1 calc R U
H80B H 0.6020 0.1599 0.4463 0.111 Uiso 1 1 calc R U
C81 C -0.0790(3) 0.70709(19) 0.99523(19) 0.0881(11) Uani 1 1 d . .
H81A H -0.0670 0.7302 0.9622 0.106 Uiso 1 1 calc R U
H81B H -0.1557 0.6774 0.9798 0.106 Uiso 1 1 calc R U
C82 C 0.4651(3) 0.0935(2) 0.7004(2) 0.0931(12) Uani 1 1 d . .
H82A H 0.5410 0.1055 0.7283 0.112 Uiso 1 1 calc R U
H82B H 0.4702 0.1086 0.6611 0.112 Uiso 1 1 calc R U
C83 C 0.1135(3) 0.95171(19) 0.7033(2) 0.0964(12) Uani 1 1 d . .
H83A H 0.1124 0.9552 0.7515 0.116 Uiso 1 1 calc R U
H83B H 0.1859 0.9804 0.7039 0.116 Uiso 1 1 calc R U
C84 C -0.1525(3) 0.8136(2) 1.0707(2) 0.1045(13) Uani 1 1 d . .
H84A H -0.1450 0.8341 1.0352 0.125 Uiso 1 1 calc R U
H84B H -0.2288 0.7839 1.0588 0.125 Uiso 1 1 calc R U
C85 C -0.0583(4) 0.7471(2) 0.7686(2) 0.1038(14) Uani 1 1 d . .
H85A H -0.1050 0.7471 0.7270 0.125 Uiso 1 1 calc R U
H85B H 0.0187 0.7716 0.7718 0.125 Uiso 1 1 calc R U
C86 C 0.1371(4) 0.08690(19) 0.5300(2) 0.0964(13) Uani 1 1 d . .
H86A H 0.0584 0.0625 0.5085 0.116 Uiso 1 1 calc R U
H86B H 0.1650 0.1124 0.5015 0.116 Uiso 1 1 calc R U
C87 C 0.4327(3) 0.95776(19) 0.85396(19) 0.0974(12) Uani 1 1 d . .
H87A H 0.3679 0.9292 0.8157 0.117 Uiso 1 1 calc R U
H87B H 0.4905 0.9772 0.8332 0.117 Uiso 1 1 calc R U
C88 C -0.1003(4) 0.7899(2) 0.8340(3) 0.1214(17) Uani 1 1 d D .
H88A H -0.0422 0.7978 0.8743 0.146 Uiso 1 1 calc R U
H88B H -0.1659 0.7568 0.8359 0.146 Uiso 1 1 calc R U
C89 C 0.2591(3) 0.8507(2) 1.0377(2) 0.1038(13) Uani 1 1 d . .
H89A H 0.2901 0.8561 0.9982 0.125 Uiso 1 1 calc R U
H89B H 0.2045 0.8040 1.0186 0.125 Uiso 1 1 calc R U
C90 C 0.8455(3) 0.1472(2) 0.7463(2) 0.1031(13) Uani 1 1 d . .
H90A H 0.8488 0.1038 0.7060 0.124 Uiso 1 1 calc R U
H90B H 0.9210 0.1725 0.7724 0.124 Uiso 1 1 calc R U
H90C H 0.8019 0.1332 0.7769 0.124 Uiso 1 1 calc R U
C91 C 0.5446(4) 0.12971(19) 0.5224(2) 0.1119(14) Uani 1 1 d . .
H91A H 0.5273 0.0779 0.4927 0.134 Uiso 1 1 calc R U
H91B H 0.5741 0.1376 0.5707 0.134 Uiso 1 1 calc R U
H91C H 0.4768 0.1485 0.5210 0.134 Uiso 1 1 calc R U
C92 C 0.3480(5) 0.3909(4) 0.6849(3) 0.1132(19) Uani 1 1 d . .
C93 C 0.2037(4) 0.0302(2) 0.5274(2) 0.1085(14) Uani 1 1 d . .
H93A H 0.2823 0.0546 0.5493 0.130 Uiso 1 1 calc R U
H93B H 0.1753 0.0042 0.5553 0.130 Uiso 1 1 calc R U
C94 C 0.1426(3) 0.14204(19) 0.60362(19) 0.0925(12) Uani 1 1 d . .
H94A H 0.2213 0.1662 0.6251 0.111 Uiso 1 1 calc R U
H94B H 0.1144 0.1165 0.6320 0.111 Uiso 1 1 calc R U
C95 C 0.3963(4) 1.0226(2) 0.9084(2) 0.1149(15) Uani 1 1 d . .
H95A H 0.4579 1.0481 0.9494 0.138 Uiso 1 1 calc R U
H95B H 0.3833 1.0570 0.8870 0.138 Uiso 1 1 calc R U
C96 C 0.4206(3) 0.0118(2) 0.6708(2) 0.1012(13) Uani 1 1 d . .
H96A H 0.4704 -0.0127 0.6417 0.121 Uiso 1 1 calc R U
H96B H 0.4169 -0.0037 0.7094 0.121 Uiso 1 1 calc R U
H96C H 0.3461 -0.0006 0.6422 0.121 Uiso 1 1 calc R U
C98 C 0.0221(4) 0.9835(2) 0.6818(2) 0.1164(15) Uani 1 1 d . .
H98A H 0.0326 1.0339 0.7146 0.140 Uiso 1 1 calc R U
H98B H 0.0238 0.9812 0.6345 0.140 Uiso 1 1 calc R U
H98C H -0.0498 0.9561 0.6821 0.140 Uiso 1 1 calc R U
C99 C 0.3104(4) 0.1689(2) 0.3554(2) 0.1149(16) Uani 1 1 d . .
H99A H 0.3844 0.2005 0.3646 0.138 Uiso 1 1 calc R U
H99B H 0.2664 0.1676 0.3122 0.138 Uiso 1 1 calc R U
C100 C 0.3348(5) 0.0490(2) 0.2776(2) 0.157(2) Uani 1 1 d . .
H10A H 0.3434 0.0020 0.2767 0.189 Uiso 1 1 calc R U
H10B H 0.2682 0.0426 0.2439 0.189 Uiso 1 1 calc R U
H10C H 0.4003 0.0713 0.2651 0.189 Uiso 1 1 calc R U
C101 C 0.3007(4) 0.5071(3) 0.7564(3) 0.1244(17) Uani 1 1 d . .
H10D H 0.3533 0.5108 0.7975 0.149 Uiso 1 1 calc R U
H10E H 0.2268 0.4822 0.7583 0.149 Uiso 1 1 calc R U
C102 C 0.3246(5) 0.0929(3) 0.3435(2) 0.148(2) Uani 1 1 d . .
H10Y H 0.3914 0.0970 0.3769 0.177 Uiso 1 1 calc R U
H10Z H 0.2599 0.0685 0.3557 0.177 Uiso 1 1 calc R U
C103 C -0.1362(4) 0.8746(2) 1.1419(2) 0.1309(16) Uani 1 1 d . .
H10F H -0.1916 0.9038 1.1412 0.157 Uiso 1 1 calc R U
H10G H -0.1452 0.8547 1.1771 0.157 Uiso 1 1 calc R U
H10H H -0.0614 0.9049 1.1535 0.157 Uiso 1 1 calc R U
C104 C 0.1991(4) -0.0239(2) 0.4539(2) 0.1226(16) Uani 1 1 d . .
H10I H 0.2436 -0.0589 0.4558 0.147 Uiso 1 1 calc R U
H10J H 0.1218 -0.0492 0.4322 0.147 Uiso 1 1 calc R U
H10K H 0.2289 0.0012 0.4262 0.147 Uiso 1 1 calc R U
C105 C 0.2932(4) 0.5803(3) 0.7659(2) 0.1159(15) Uani 1 1 d . .
H10L H 0.3678 0.6057 0.7658 0.139 Uiso 1 1 calc R U
H10M H 0.2429 0.5767 0.7239 0.139 Uiso 1 1 calc R U
C106 C 0.2979(4) 1.0022(3) 0.9321(3) 0.156(2) Uani 1 1 d . .
H10N H 0.2801 1.0454 0.9659 0.188 Uiso 1 1 calc R U
H10O H 0.2359 0.9781 0.8920 0.188 Uiso 1 1 calc R U
H10P H 0.3106 0.9692 0.9545 0.188 Uiso 1 1 calc R U
C107 C 0.1023(4) 0.9083(2) 1.0146(3) 0.1441(18) Uani 1 1 d . .
H10Q H 0.0661 0.9481 1.0365 0.173 Uiso 1 1 calc R U
H10R H 0.1299 0.9130 0.9744 0.173 Uiso 1 1 calc R U
H10S H 0.0485 0.8623 0.9987 0.173 Uiso 1 1 calc R U
C108 C 0.1992(4) 0.9104(2) 1.0676(3) 0.1253(16) Uani 1 1 d . .
H10T H 0.2524 0.9574 1.0842 0.150 Uiso 1 1 calc R U
H10U H 0.1711 0.9067 1.1086 0.150 Uiso 1 1 calc R U
C109 C -0.0683(6) 0.8977(3) 0.8299(3) 0.195(3) Uani 1 1 d . .
H10V H -0.0863 0.9449 0.8391 0.234 Uiso 1 1 calc R U
H10W H 0.0073 0.9044 0.8547 0.234 Uiso 1 1 calc R U
H10X H -0.0730 0.8716 0.7794 0.234 Uiso 1 1 calc R U
C110 C 0.3321(6) 0.4630(3) 0.6980(3) 0.198(3) Uani 1 1 d . .
H11A H 0.4031 0.4903 0.6950 0.238 Uiso 1 1 calc R U
H11B H 0.2766 0.4581 0.6576 0.238 Uiso 1 1 calc R U
C111 C 0.5203(3) 0.60142(19) 0.63778(16) 0.0659(9) Uani 1 1 d . .
C112 C 0.2450(4) 0.6963(3) 0.8331(3) 0.1114(17) Uani 1 1 d . .
C115 C -0.1341(6) 0.8631(3) 0.8503(4) 0.278(6) Uani 1 1 d D .
H11C H -0.2109 0.8557 0.8255 0.333 Uiso 1 1 calc R U
H11D H -0.1303 0.8887 0.9012 0.333 Uiso 1 1 calc R U
C311 C 0.2564(5) 0.6265(4) 0.8262(3) 0.170(2) Uani 1 1 d . .
H31A H 0.1833 0.6003 0.8278 0.204 Uiso 1 1 calc R U
H31B H 0.3089 0.6323 0.8683 0.204 Uiso 1 1 calc R U

loop_
_atom_site_aniso_label
_atom_site_aniso_U_11
_atom_site_aniso_U_22
_atom_site_aniso_U_33
_atom_site_aniso_U_23
_atom_site_aniso_U_13
_atom_site_aniso_U_12
O1 0.0858(18) 0.0659(15) 0.0555(13) 0.0235(12) 0.0116(12) 0.0175(13)
O2 0.0841(18) 0.0809(17) 0.0630(14) 0.0285(13) 0.0219(13) 0.0218(15)
O3 0.0916(18) 0.0810(17) 0.0594(14) 0.0325(13) 0.0220(13) 0.0271(14)
O4 0.0966(19) 0.0718(16) 0.0584(14) 0.0258(13) 0.0212(13) 0.0175(14)
O5 0.0959(19) 0.0674(16) 0.0631(14) 0.0252(13) 0.0067(13) 0.0190(14)
O6 0.0820(18) 0.0800(17) 0.0648(15) 0.0260(13) 0.0107(13) 0.0206(14)
O7 0.0889(19) 0.0748(17) 0.0776(16) 0.0349(14) 0.0158(14) 0.0175(14)
O8 0.0798(18) 0.0803(17) 0.0623(14) 0.0319(13) 0.0205(13) 0.0187(14)
O9 0.104(2) 0.0680(16) 0.0703(16) 0.0285(14) 0.0064(14) 0.0171(14)
O10 0.116(2) 0.0708(16) 0.0726(16) 0.0349(14) 0.0246(15) 0.0253(15)
N78 0.127(4) 0.145(4) 0.125(3) 0.053(4) 0.020(3) -0.014(3)
N97 0.143(4) 0.156(4) 0.123(4) 0.078(4) 0.034(3) 0.017(4)
C11 0.076(3) 0.092(3) 0.056(2) 0.038(2) 0.0191(19) 0.026(2)
C12 0.065(3) 0.089(3) 0.052(2) 0.035(2) 0.0170(18) 0.020(2)
C13 0.071(3) 0.071(3) 0.051(2) 0.0250(18) 0.0161(19) 0.016(2)
C15 0.072(3) 0.076(2) 0.0511(19) 0.0295(18) 0.0132(18) 0.0140(19)
C16 0.076(3) 0.069(2) 0.0487(19) 0.0247(18) 0.0152(19) 0.018(2)
C17 0.090(3) 0.067(2) 0.060(2) 0.029(2) 0.020(2) 0.024(2)
C18 0.076(3) 0.075(2) 0.055(2) 0.0326(19) 0.0141(18) 0.015(2)
C19 0.084(3) 0.061(2) 0.058(2) 0.0220(19) 0.008(2) 0.007(2)
C20 0.087(3) 0.065(2) 0.051(2) 0.0211(18) 0.012(2) 0.013(2)
C21 0.068(3) 0.062(2) 0.064(2) 0.0254(19) 0.0148(19) 0.0073(19)
C22 0.067(3) 0.081(3) 0.051(2) 0.0330(19) 0.0125(18) 0.017(2)
C23 0.087(3) 0.067(2) 0.058(2) 0.0287(19) 0.022(2) 0.023(2)
C24 0.074(2) 0.072(2) 0.0469(19) 0.0217(17) 0.0116(17) 0.0093(19)
C25 0.079(3) 0.074(3) 0.058(2) 0.033(2) -0.0040(19) 0.009(2)
C26 0.079(3) 0.080(3) 0.051(2) 0.0295(19) 0.0144(19) 0.022(2)
C27 0.077(3) 0.080(2) 0.062(2) 0.0350(19) 0.0122(19) 0.014(2)
C28 0.088(3) 0.071(2) 0.050(2) 0.0258(18) 0.013(2) 0.009(2)
C29 0.083(3) 0.062(2) 0.063(2) 0.0288(19) 0.017(2) 0.013(2)
C30 0.084(3) 0.076(2) 0.060(2) 0.0302(19) 0.008(2) 0.012(2)
C31 0.076(3) 0.067(2) 0.0494(19) 0.0235(18) 0.0091(18) 0.0072(19)
C32 0.080(3) 0.075(3) 0.059(2) 0.025(2) 0.001(2) 0.017(2)
C33 0.091(3) 0.066(2) 0.064(2) 0.020(2) 0.014(2) 0.015(2)
C34 0.076(3) 0.074(3) 0.061(2) 0.030(2) -0.001(2) 0.010(2)
C35 0.088(3) 0.073(2) 0.061(2) 0.0292(19) 0.015(2) 0.017(2)
C36 0.084(3) 0.061(2) 0.053(2) 0.0241(18) 0.011(2) 0.013(2)
C37 0.074(3) 0.091(3) 0.053(2) 0.0313(19) 0.0128(18) 0.020(2)
C38 0.073(3) 0.072(2) 0.076(2) 0.037(2) 0.010(2) 0.010(2)
C39 0.087(3) 0.066(2) 0.057(2) 0.0258(18) 0.0113(19) 0.020(2)
C40 0.079(3) 0.074(2) 0.058(2) 0.0276(18) 0.0211(18) 0.018(2)
C41 0.078(3) 0.086(3) 0.060(2) 0.034(2) 0.0172(19) 0.019(2)
C42 0.072(3) 0.073(3) 0.058(2) 0.028(2) 0.0032(19) 0.011(2)
C43 0.071(3) 0.067(2) 0.069(2) 0.031(2) 0.011(2) 0.006(2)
C44 0.075(3) 0.080(2) 0.054(2) 0.0325(18) 0.0111(19) 0.0114(19)
C45 0.084(3) 0.084(3) 0.060(2) 0.030(2) 0.023(2) 0.026(2)
C46 0.083(3) 0.089(3) 0.069(2) 0.033(2) 0.023(2) 0.026(2)
C47 0.072(3) 0.071(2) 0.062(2) 0.027(2) 0.014(2) 0.010(2)
C48 0.079(3) 0.081(3) 0.067(2) 0.037(2) 0.0218(19) 0.018(2)
C49 0.098(3) 0.080(3) 0.062(2) 0.026(2) 0.022(2) 0.024(2)
C50 0.086(3) 0.071(2) 0.059(2) 0.026(2) 0.005(2) 0.014(2)
C51 0.074(3) 0.076(3) 0.074(2) 0.042(2) 0.014(2) 0.012(2)
C52 0.084(3) 0.071(2) 0.063(2) 0.031(2) 0.004(2) 0.010(2)
C53 0.081(3) 0.080(2) 0.059(2) 0.028(2) 0.0206(19) 0.022(2)
C54 0.087(3) 0.070(2) 0.072(2) 0.029(2) 0.015(2) 0.012(2)
C55 0.099(3) 0.069(2) 0.063(2) 0.027(2) 0.008(2) 0.015(2)
C56 0.076(3) 0.077(2) 0.067(2) 0.0329(19) 0.003(2) 0.0052(19)
C57 0.100(3) 0.074(3) 0.067(2) 0.029(2) 0.012(2) 0.026(2)
C58 0.098(3) 0.071(2) 0.055(2) 0.0192(19) 0.019(2) 0.018(2)
C59 0.089(3) 0.074(3) 0.074(2) 0.031(2) 0.012(2) 0.021(2)
C60 0.095(3) 0.081(3) 0.073(2) 0.032(2) 0.020(2) 0.018(2)
C61 0.074(3) 0.075(3) 0.086(3) 0.031(2) 0.009(2) 0.013(2)
C62 0.088(3) 0.080(3) 0.080(3) 0.033(2) 0.014(2) 0.022(2)
C63 0.089(3) 0.085(3) 0.075(2) 0.038(2) 0.020(2) 0.030(2)
C64 0.086(3) 0.081(3) 0.070(2) 0.036(2) 0.019(2) 0.022(2)
C65 0.092(3) 0.071(2) 0.075(2) 0.035(2) 0.004(2) 0.010(2)
C66 0.097(3) 0.069(2) 0.060(2) 0.0219(19) 0.016(2) 0.011(2)
C67 0.098(3) 0.070(2) 0.078(3) 0.037(2) 0.015(2) 0.019(2)
C68 0.095(3) 0.071(3) 0.078(3) 0.023(2) 0.015(2) 0.020(2)
C69 0.098(3) 0.094(3) 0.078(3) 0.042(2) 0.030(2) 0.029(2)
C70 0.095(3) 0.091(3) 0.073(2) 0.043(2) 0.030(2) 0.030(2)
C71 0.100(3) 0.075(3) 0.089(3) 0.030(2) -0.002(2) 0.018(2)
C72 0.108(3) 0.073(3) 0.078(3) 0.035(2) 0.006(2) 0.012(2)
C73 0.091(3) 0.071(3) 0.075(2) 0.020(2) 0.019(2) 0.018(2)
C74 0.107(3) 0.073(3) 0.080(3) 0.022(2) 0.016(2) 0.015(2)
C75 0.105(3) 0.071(2) 0.074(3) 0.033(2) 0.016(2) 0.021(2)
C76 0.110(3) 0.084(3) 0.078(3) 0.031(2) 0.024(3) 0.022(2)
C77 0.112(3) 0.071(2) 0.065(2) 0.023(2) 0.019(2) 0.013(2)
C79 0.109(3) 0.071(2) 0.064(2) 0.0250(19) 0.012(2) 0.019(2)
C80 0.128(4) 0.072(3) 0.074(2) 0.027(2) 0.017(2) 0.021(2)
C81 0.106(3) 0.078(3) 0.078(3) 0.028(2) 0.016(2) 0.021(2)
C82 0.111(3) 0.088(3) 0.088(3) 0.036(2) 0.029(3) 0.036(3)
C83 0.094(3) 0.077(3) 0.098(3) 0.012(2) 0.017(3) 0.022(2)
C84 0.119(4) 0.081(3) 0.103(3) 0.019(3) 0.033(3) 0.030(3)
C85 0.147(4) 0.073(3) 0.073(3) 0.024(2) -0.015(3) 0.012(3)
C86 0.134(4) 0.076(3) 0.087(3) 0.038(2) 0.024(3) 0.032(3)
C87 0.113(3) 0.080(3) 0.075(3) 0.012(2) 0.000(2) 0.018(2)
C88 0.129(4) 0.069(3) 0.168(5) 0.050(3) 0.023(4) 0.025(3)
C89 0.098(4) 0.097(3) 0.107(3) 0.036(3) 0.010(3) 0.018(3)
C90 0.128(4) 0.108(3) 0.098(3) 0.055(3) 0.039(3) 0.049(3)
C91 0.163(4) 0.079(3) 0.095(3) 0.044(2) 0.014(3) 0.016(3)
C92 0.118(4) 0.140(5) 0.073(3) 0.052(4) 0.013(3) -0.018(4)
C93 0.144(4) 0.093(3) 0.098(3) 0.040(3) 0.026(3) 0.047(3)
C94 0.121(4) 0.078(3) 0.078(3) 0.033(2) 0.013(2) 0.025(2)
C95 0.131(4) 0.092(3) 0.091(3) 0.006(3) 0.039(3) 0.002(3)
C96 0.123(4) 0.095(3) 0.095(3) 0.038(3) 0.029(3) 0.043(3)
C98 0.143(4) 0.093(3) 0.108(3) 0.029(3) 0.022(3) 0.042(3)
C99 0.174(5) 0.092(3) 0.073(3) 0.018(2) 0.009(3) 0.063(3)
C100 0.277(7) 0.111(4) 0.093(4) 0.037(3) 0.028(4) 0.085(4)
C101 0.128(4) 0.153(5) 0.117(4) 0.085(4) 0.028(3) 0.021(4)
C102 0.218(6) 0.127(4) 0.100(4) 0.030(3) 0.011(4) 0.100(4)
C103 0.145(4) 0.092(3) 0.124(4) 0.010(3) 0.031(3) 0.021(3)
C104 0.170(5) 0.102(3) 0.114(4) 0.044(3) 0.042(3) 0.068(3)
C105 0.118(4) 0.133(4) 0.087(3) 0.048(3) 0.007(3) -0.002(3)
C106 0.147(5) 0.164(5) 0.134(4) 0.032(4) 0.050(4) 0.022(4)
C107 0.118(4) 0.155(5) 0.156(5) 0.079(4) -0.019(4) 0.013(3)
C108 0.128(4) 0.116(4) 0.139(4) 0.064(3) 0.010(4) 0.029(3)
C109 0.240(8) 0.209(6) 0.112(4) 0.028(5) -0.010(5) 0.110(6)
C110 0.339(10) 0.133(5) 0.157(6) 0.066(5) 0.140(6) 0.059(6)
C111 0.089(3) 0.064(2) 0.052(2) 0.0270(18) 0.020(2) 0.020(2)
C112 0.101(4) 0.125(5) 0.104(4) 0.053(4) 0.013(3) 0.003(4)
C115 0.176(7) 0.417(14) 0.300(10) 0.308(11) -0.078(6) -0.092(8)
C311 0.236(7) 0.183(6) 0.161(6) 0.113(5) 0.102(5) 0.081(5)

loop_
_atom_type_symbol
_atom_type_description
_atom_type_scat_dispersion_real
_atom_type_scat_dispersion_imag
_atom_type_scat_source
H H 0.0000 0.0000
;
International Tables for Crystallography
(Vol. C, Table 6.1.1.4)
;
O O 0.0492 0.0322
;
International Tables for Crystallography
(Vol. C, Tables 4.2.6.8 and 6.1.1.4)
;
C C 0.0181 0.0091
;
International Tables for Crystallography
(Vol. C, Tables 4.2.6.8 and 6.1.1.4)
;
N N 0.0311 0.0180
;
International Tables for Crystallography
(Vol. C, Tables 4.2.6.8 and 6.1.1.4)
;

loop_
_geom_angle_atom_site_label_1
_geom_angle_atom_site_label_2
_geom_angle_atom_site_label_3
_geom_angle
C23 O1 C39 117.8(3)
C13 O2 C49 118.7(3)
C18 O3 C53 118.8(2)
C29 O4 C58 118.0(2)
C17 O5 C33 119.0(3)
C47 O6 C62 118.2(3)
C42 O7 C65 117.7(3)
C16 O8 C45 117.7(3)
C19 O9 C75 117.7(3)
C32 O10 C67 119.0(3)
C22 C11 C13 120.5(3)
C22 C11 H11 119.7
C13 C11 H11 119.7
C13 C12 C26 119.1(3)
C13 C12 C37 121.5(3)
C26 C12 C37 119.3(3)
C12 C13 O2 116.4(3)
C12 C13 C11 120.7(3)
O2 C13 C11 122.8(3)
C18 C15 C24 118.6(3)
C18 C15 C37 121.5(3)
C24 C15 C37 119.8(3)
C22 C16 O8 116.1(3)
C22 C16 C26 121.5(3)
O8 C16 C26 122.4(3)
C36 C17 O5 115.4(4)
C36 C17 C28 120.9(3)
O5 C17 C28 123.7(3)
C15 C18 O3 116.0(3)
C15 C18 C40 120.5(3)
O3 C18 C40 123.4(3)
O9 C19 C51 123.2(3)
O9 C19 C43 115.9(3)
C51 C19 C43 120.8(3)
C36 C20 C23 120.6(3)
C36 C20 H20 119.7
C23 C20 H20 119.7
C47 C21 C51 118.4(3)
C47 C21 C27 121.0(3)
C51 C21 C27 120.5(3)
C16 C22 C11 118.3(3)
C16 C22 C27 120.8(3)
C11 C22 C27 120.7(3)
O1 C23 C111 116.8(4)
O1 C23 C20 122.5(3)
C111 C23 C20 120.7(3)
C15 C24 C29 120.8(3)
C15 C24 H24 119.6
C29 C24 H24 119.6
C50 C25 C32 119.2(3)
C50 C25 C30 119.5(3)
C32 C25 C30 121.1(3)
C12 C26 C16 119.7(3)
C12 C26 H26 120.1
C16 C26 H26 120.1
C21 C27 C22 111.1(3)
C21 C27 H27A 109.4
C22 C27 H27A 109.4
C21 C27 H27B 109.4
C22 C27 H27B 109.4
H27A C27 H27B 108.0
C111 C28 C17 120.1(3)
C111 C28 H28 119.9
C17 C28 H28 119.9
O4 C29 C31 116.6(3)
O4 C29 C24 123.0(3)
C31 C29 C24 120.4(3)
C36 C30 C25 109.3(3)
C36 C30 H30A 109.8
C25 C30 H30A 109.8
C36 C30 H30B 109.8
C25 C30 H30B 109.8
H30A C30 H30B 108.3
C40 C31 C29 118.6(3)
C40 C31 C44 120.8(3)
C29 C31 C44 120.5(3)
C25 C32 C52 119.9(4)
C25 C32 O10 116.0(3)
C52 C32 O10 124.0(3)
O5 C33 C59 107.3(3)
O5 C33 H33A 110.2
C59 C33 H33A 110.2
O5 C33 H33B 110.2
C59 C33 H33B 110.2
H33A C33 H33B 108.5
C52 C34 C42 118.6(3)
C52 C34 C56 121.0(3)
C42 C34 C56 120.3(3)
C39 C35 C55 111.9(3)
C39 C35 H35A 109.2
C55 C35 H35A 109.2
C39 C35 H35B 109.2
C55 C35 H35B 109.2
H35A C35 H35B 107.9
C20 C36 C17 118.6(4)
C20 C36 C30 119.5(3)
C17 C36 C30 121.7(3)
C12 C37 C15 110.6(3)
C12 C37 H37A 109.5
C15 C37 H37A 109.5
C12 C37 H37B 109.5
C15 C37 H37B 109.5
H37A C37 H37B 108.1
C47 C38 C43 121.5(3)
C47 C38 H38 119.3
C43 C38 H38 119.3
O1 C39 C35 110.1(3)
O1 C39 H39A 109.6
C35 C39 H39A 109.6
O1 C39 H39B 109.6
C35 C39 H39B 109.6
H39A C39 H39B 108.2
C31 C40 C18 120.8(3)
C31 C40 H40 119.6
C18 C40 H40 119.6
C53 C41 C48 111.7(3)
C53 C41 H41A 109.3
C48 C41 H41A 109.3
C53 C41 H41B 109.3
C48 C41 H41B 109.3
H41A C41 H41B 107.9
O7 C42 C50 122.5(3)
O7 C42 C34 117.1(3)
C50 C42 C34 120.4(4)
C19 C43 C38 117.7(3)
C19 C43 C56 121.1(3)
C38 C43 C56 121.2(3)
C111 C44 C31 112.9(3)
C111 C44 H44A 109.0
C31 C44 H44A 109.0
C111 C44 H44B 109.0
C31 C44 H44B 109.0
H44A C44 H44B 107.8
O8 C45 C64 109.2(3)
O8 C45 H45A 109.8
C64 C45 H45A 109.8
O8 C45 H45B 109.8
C64 C45 H45B 109.8
H45A C45 H45B 108.3
C64 C46 C63 114.1(3)
C64 C46 H46A 108.7
C63 C46 H46A 108.7
C64 C46 H46B 108.7
C63 C46 H46B 108.7
H46A C46 H46B 107.6
C21 C47 O6 116.6(3)
C21 C47 C38 120.6(3)
O6 C47 C38 122.9(3)
C70 C48 C41 113.8(3)
C70 C48 H48A 108.8
C41 C48 H48A 108.8
C70 C48 H48B 108.8
C41 C48 H48B 108.8
H48A C48 H48B 107.7
O2 C49 C60 107.1(3)
O2 C49 H49A 110.3
C60 C49 H49A 110.3
O2 C49 H49B 110.3
C60 C49 H49B 110.3
H49A C49 H49B 108.5
C25 C50 C42 120.7(3)
C25 C50 H50 119.6
C42 C50 H50 119.6
C19 C51 C21 121.0(3)
C19 C51 H51 119.5
C21 C51 H51 119.5
C34 C52 C32 121.1(3)
C34 C52 H52 119.5
C32 C52 H52 119.5
O3 C53 C41 108.9(3)
O3 C53 H53A 109.9
C41 C53 H53A 109.9
O3 C53 H53B 109.9
C41 C53 H53B 109.9
H53A C53 H53B 108.3
C62 C54 C81 111.6(3)
C62 C54 H54A 109.3
C81 C54 H54A 109.3
C62 C54 H54B 109.3
C81 C54 H54B 109.3
H54A C54 H54B 108.0
C57 C55 C35 113.5(3)
C57 C55 H55A 108.9
C35 C55 H55A 108.9
C57 C55 H55B 108.9
C35 C55 H55B 108.9
H55A C55 H55B 107.7
C43 C56 C34 112.6(3)
C43 C56 H56A 109.1
C34 C56 H56A 109.1
C43 C56 H56B 109.1
C34 C56 H56B 109.1
H56A C56 H56B 107.8
C55 C57 C80 114.6(3)
C55 C57 H57A 108.6
C80 C57 H57A 108.6
C55 C57 H57B 108.6
C80 C57 H57B 108.6
H57A C57 H57B 107.6
O4 C58 C66 108.2(3)
O4 C58 H58A 110.1
C66 C58 H58A 110.1
O4 C58 H58B 110.1
C66 C58 H58B 110.1
H58A C58 H58B 108.4
C73 C59 C33 113.2(3)
C73 C59 H59A 108.9
C33 C59 H59A 108.9
C73 C59 H59B 108.9
C33 C59 H59B 108.9
H59A C59 H59B 107.7
C49 C60 C76 113.6(3)
C49 C60 H60A 108.8
C76 C60 H60A 108.8
C49 C60 H60B 108.8
C76 C60 H60B 108.8
H60A C60 H60B 107.7
C85 C61 C65 112.5(3)
C85 C61 H61A 109.1
C65 C61 H61A 109.1
C85 C61 H61B 109.1
C65 C61 H61B 109.1
H61A C61 H61B 107.8
O6 C62 C54 109.2(3)
O6 C62 H62A 109.8
C54 C62 H62A 109.8
O6 C62 H62B 109.8
C54 C62 H62B 109.8
H62A C62 H62B 108.3
C82 C63 C46 112.4(3)
C82 C63 H63A 109.1
C46 C63 H63A 109.1
C82 C63 H63B 109.1
C46 C63 H63B 109.1
H63A C63 H63B 107.8
C45 C64 C46 111.7(3)
C45 C64 H64A 109.3
C46 C64 H64A 109.3
C45 C64 H64B 109.3
C46 C64 H64B 109.3
H64A C64 H64B 107.9
O7 C65 C61 108.1(3)
O7 C65 H65A 110.1
C61 C65 H65A 110.1
O7 C65 H65B 110.1
C61 C65 H65B 110.1
H65A C65 H65B 108.4
C58 C66 C77 112.4(3)
C58 C66 H66A 109.1
C77 C66 H66A 109.1
C58 C66 H66B 109.1
C77 C66 H66B 109.1
H66A C66 H66B 107.9
O10 C67 C79 106.6(3)
O10 C67 H67A 110.4
C79 C67 H67A 110.4
O10 C67 H67B 110.4
C79 C67 H67B 110.4
H67A C67 H67B 108.6
C83 C68 C73 114.8(3)
C83 C68 H68A 108.6
C73 C68 H68A 108.6
C83 C68 H68B 108.6
C73 C68 H68B 108.6
H68A C68 H68B 107.5
C90 C69 C70 112.8(3)
C90 C69 H69A 109.0
C70 C69 H69A 109.0
C90 C69 H69B 109.0
C70 C69 H69B 109.0
H69A C69 H69B 107.8
C48 C70 C69 113.1(3)
C48 C70 H70A 109.0
C69 C70 H70A 109.0
C48 C70 H70B 109.0
C69 C70 H70B 109.0
H70A C70 H70B 107.8
C99 C71 C79 113.1(3)
C99 C71 H71A 109.0
C79 C71 H71A 109.0
C99 C71 H71B 109.0
C79 C71 H71B 109.0
H71A C71 H71B 107.8
C75 C72 C94 111.9(3)
C75 C72 H72A 109.2
C94 C72 H72A 109.2
C75 C72 H72B 109.2
C94 C72 H72B 109.2
H72A C72 H72B 107.9
C59 C73 C68 113.9(3)
C59 C73 H73A 108.8
C68 C73 H73A 108.8
C59 C73 H73B 108.8
C68 C73 H73B 108.8
H73A C73 H73B 107.7
C81 C74 C84 113.9(3)
C81 C74 H74A 108.8
C84 C74 H74A 108.8
C81 C74 H74B 108.8
C84 C74 H74B 108.8
H74A C74 H74B 107.7
O9 C75 C72 107.8(3)
O9 C75 H75A 110.1
C72 C75 H75A 110.1
O9 C75 H75B 110.1
C72 C75 H75B 110.1
H75A C75 H75B 108.5
C89 C76 C60 114.5(3)
C89 C76 H76A 108.6
C60 C76 H76A 108.6
C89 C76 H76B 108.6
C60 C76 H76B 108.6
H76A C76 H76B 107.6
C87 C77 C66 113.4(3)
C87 C77 H77A 108.9
C66 C77 H77A 108.9
C87 C77 H77B 108.9
C66 C77 H77B 108.9
H77A C77 H77B 107.7
C67 C79 C71 114.6(3)
C67 C79 H79A 108.6
C71 C79 H79A 108.6
C67 C79 H79B 108.6
C71 C79 H79B 108.6
H79A C79 H79B 107.6
C57 C80 C91 113.3(3)
C57 C80 H80A 108.9
C91 C80 H80A 108.9
C57 C80 H80B 108.9
C91 C80 H80B 108.9
H80A C80 H80B 107.7
C74 C81 C54 114.9(3)
C74 C81 H81A 108.6
C54 C81 H81A 108.6
C74 C81 H81B 108.6
C54 C81 H81B 108.6
H81A C81 H81B 107.5
C63 C82 C96 112.6(3)
C63 C82 H82A 109.1
C96 C82 H82A 109.1
C63 C82 H82B 109.1
C96 C82 H82B 109.1
H82A C82 H82B 107.8
C98 C83 C68 113.0(3)
C98 C83 H83A 109.0
C68 C83 H83A 109.0
C98 C83 H83B 109.0
C68 C83 H83B 109.0
H83A C83 H83B 107.8
C103 C84 C74 113.0(4)
C103 C84 H84A 109.0
C74 C84 H84A 109.0
C103 C84 H84B 109.0
C74 C84 H84B 109.0
H84A C84 H84B 107.8
C61 C85 C88 113.6(3)
C61 C85 H85A 108.8
C88 C85 H85A 108.8
C61 C85 H85B 108.8
C88 C85 H85B 108.8
H85A C85 H85B 107.7
C93 C86 C94 113.7(3)
C93 C86 H86A 108.8
C94 C86 H86A 108.8
C93 C86 H86B 108.8
C94 C86 H86B 108.8
H86A C86 H86B 107.7
C77 C87 C95 115.9(3)
C77 C87 H87A 108.3
C95 C87 H87A 108.3
C77 C87 H87B 108.3
C95 C87 H87B 108.3
H87A C87 H87B 107.4
C85 C88 C115 125.9(4)
C85 C88 H88A 105.8
C115 C88 H88A 105.8
C85 C88 H88B 105.8
C115 C88 H88B 105.8
H88A C88 H88B 106.2
C108 C89 C76 114.6(4)
C108 C89 H89A 108.6
C76 C89 H89A 108.6
C108 C89 H89B 108.6
C76 C89 H89B 108.6
H89A C89 H89B 107.6
C69 C90 H90A 109.5
C69 C90 H90B 109.5
H90A C90 H90B 109.5
C69 C90 H90C 109.5
H90A C90 H90C 109.5
H90B C90 H90C 109.5
C80 C91 H91A 109.5
C80 C91 H91B 109.5
H91A C91 H91B 109.5
C80 C91 H91C 109.5
H91A C91 H91C 109.5
H91B C91 H91C 109.5
N97 C92 C110 176.7(7)
C104 C93 C86 113.5(3)
C104 C93 H93A 108.9
C86 C93 H93A 108.9
C104 C93 H93B 108.9
C86 C93 H93B 108.9
H93A C93 H93B 107.7
C86 C94 C72 113.9(3)
C86 C94 H94A 108.8
C72 C94 H94A 108.8
C86 C94 H94B 108.8
C72 C94 H94B 108.8
H94A C94 H94B 107.7
C106 C95 C87 113.9(4)
C106 C95 H95A 108.8
C87 C95 H95A 108.8
C106 C95 H95B 108.8
C87 C95 H95B 108.8
H95A C95 H95B 107.7
C82 C96 H96A 109.5
C82 C96 H96B 109.5
H96A C96 H96B 109.5
C82 C96 H96C 109.5
H96A C96 H96C 109.5
H96B C96 H96C 109.5
C83 C98 H98A 109.5
C83 C98 H98B 109.5
H98A C98 H98B 109.5
C83 C98 H98C 109.5
H98A C98 H98C 109.5
H98B C98 H98C 109.5
C71 C99 C102 112.6(4)
C71 C99 H99A 109.1
C102 C99 H99A 109.1
C71 C99 H99B 109.1
C102 C99 H99B 109.1
H99A C99 H99B 107.8
C102 C100 H10A 109.5
C102 C100 H10B 109.5
H10A C100 H10B 109.5
C102 C100 H10C 109.5
H10A C100 H10C 109.5
H10B C100 H10C 109.5
C110 C101 C105 120.3(5)
C110 C101 H10D 107.3
C105 C101 H10D 107.3
C110 C101 H10E 107.3
C105 C101 H10E 107.3
H10D C101 H10E 106.9
C100 C102 C99 117.2(4)
C100 C102 H10Y 108.0
C99 C102 H10Y 108.0
C100 C102 H10Z 108.0
C99 C102 H10Z 108.0
H10Y C102 H10Z 107.2
C84 C103 H10F 109.5
C84 C103 H10G 109.5
H10F C103 H10G 109.5
C84 C103 H10H 109.5
H10F C103 H10H 109.5
H10G C103 H10H 109.5
C93 C104 H10I 109.5
C93 C104 H10J 109.5
H10I C104 H10J 109.5
C93 C104 H10K 109.5
H10I C104 H10K 109.5
H10J C104 H10K 109.5
C311 C105 C101 120.7(5)
C311 C105 H10L 107.1
C101 C105 H10L 107.1
C311 C105 H10M 107.1
C101 C105 H10M 107.1
H10L C105 H10M 106.8
C95 C106 H10N 109.5
C95 C106 H10O 109.5
H10N C106 H10O 109.5
C95 C106 H10P 109.5
H10N C106 H10P 109.5
H10O C106 H10P 109.5
C108 C107 H10Q 109.5
C108 C107 H10R 109.5
H10Q C107 H10R 109.5
C108 C107 H10S 109.5
H10Q C107 H10S 109.5
H10R C107 H10S 109.5
C89 C108 C107 112.6(4)
C89 C108 H10T 109.1
C107 C108 H10T 109.1
C89 C108 H10U 109.1
C107 C108 H10U 109.1
H10T C108 H10U 107.8
C115 C109 H10V 109.5
C115 C109 H10W 109.5
H10V C109 H10W 109.5
C115 C109 H10X 109.5
H10V C109 H10X 109.5
H10W C109 H10X 109.5
C101 C110 C92 124.9(5)
C101 C110 H11A 106.1
C92 C110 H11A 106.1
C101 C110 H11B 106.1
C92 C110 H11B 106.1
H11A C110 H11B 106.3
C23 C111 C28 119.0(4)
C23 C111 C44 121.1(3)
C28 C111 C44 119.9(3)
N78 C112 C311 175.9(6)
C109 C115 C88 106.3(5)
C109 C115 H11C 110.5
C88 C115 H11C 110.5
C109 C115 H11D 110.5
C88 C115 H11D 110.5
H11C C115 H11D 108.7
C112 C311 C105 120.0(5)
C112 C311 H31A 107.3
C105 C311 H31A 107.3
C112 C311 H31B 107.3
C105 C311 H31B 107.3
H31A C311 H31B 106.9

loop_
_geom_bond_atom_site_label_1
_geom_bond_atom_site_label_2
_geom_bond_distance
O1 C23 1.383(4)
O1 C39 1.427(3)
O2 C13 1.392(4)
O2 C49 1.418(3)
O3 C18 1.387(3)
O3 C53 1.429(3)
O4 C29 1.386(3)
O4 C58 1.427(3)
O5 C17 1.396(4)
O5 C33 1.425(3)
O6 C47 1.390(4)
O6 C62 1.424(4)
O7 C42 1.381(4)
O7 C65 1.433(3)
O8 C16 1.392(4)
O8 C45 1.428(3)
O9 C19 1.384(4)
O9 C75 1.430(3)
O10 C32 1.391(4)
O10 C67 1.416(3)
N78 C112 1.137(5)
N97 C92 1.119(6)
C11 C22 1.389(4)
C11 C13 1.395(4)
C11 H11 0.9500
C12 C13 1.375(4)
C12 C26 1.391(4)
C12 C37 1.517(4)
C15 C18 1.382(4)
C15 C24 1.386(4)
C15 C37 1.520(4)
C16 C22 1.378(4)
C16 C26 1.393(4)
C17 C36 1.388(4)
C17 C28 1.403(4)
C18 C40 1.398(4)
C19 C51 1.389(4)
C19 C43 1.392(4)
C20 C36 1.385(4)
C20 C23 1.400(4)
C20 H20 0.9500
C21 C47 1.381(4)
C21 C51 1.393(4)
C21 C27 1.517(4)
C22 C27 1.519(4)
C23 C111 1.384(4)
C24 C29 1.397(4)
C24 H24 0.9500
C25 C50 1.385(4)
C25 C32 1.387(4)
C25 C30 1.535(4)
C26 H26 0.9500
C27 H27A 0.9900
C27 H27B 0.9900
C28 C111 1.386(4)
C28 H28 0.9500
C29 C31 1.387(4)
C30 C36 1.513(4)
C30 H30A 0.9900
C30 H30B 0.9900
C31 C40 1.383(4)
C31 C44 1.526(4)
C32 C52 1.388(4)
C33 C59 1.502(4)
C33 H33A 0.9900
C33 H33B 0.9900
C34 C52 1.388(4)
C34 C42 1.389(4)
C34 C56 1.522(4)
C35 C39 1.499(4)
C35 C55 1.521(4)
C35 H35A 0.9900
C35 H35B 0.9900
C37 H37A 0.9900
C37 H37B 0.9900
C38 C47 1.391(4)
C38 C43 1.393(4)
C38 H38 0.9500
C39 H39A 0.9900
C39 H39B 0.9900
C40 H40 0.9500
C41 C53 1.512(4)
C41 C48 1.519(4)
C41 H41A 0.9900
C41 H41B 0.9900
C42 C50 1.388(4)
C43 C56 1.517(4)
C44 C111 1.519(4)
C44 H44A 0.9900
C44 H44B 0.9900
C45 C64 1.503(4)
C45 H45A 0.9900
C45 H45B 0.9900
C46 C64 1.525(4)
C46 C63 1.526(4)
C46 H46A 0.9900
C46 H46B 0.9900
C48 C70 1.518(4)
C48 H48A 0.9900
C48 H48B 0.9900
C49 C60 1.512(4)
C49 H49A 0.9900
C49 H49B 0.9900
C50 H50 0.9500
C51 H51 0.9500
C52 H52 0.9500
C53 H53A 0.9900
C53 H53B 0.9900
C54 C62 1.493(4)
C54 C81 1.526(4)
C54 H54A 0.9900
C54 H54B 0.9900
C55 C57 1.509(4)
C55 H55A 0.9900
C55 H55B 0.9900
C56 H56A 0.9900
C56 H56B 0.9900
C57 C80 1.513(4)
C57 H57A 0.9900
C57 H57B 0.9900
C58 C66 1.504(4)
C58 H58A 0.9900
C58 H58B 0.9900
C59 C73 1.500(4)
C59 H59A 0.9900
C59 H59B 0.9900
C60 C76 1.537(4)
C60 H60A 0.9900
C60 H60B 0.9900
C61 C85 1.500(4)
C61 C65 1.512(4)
C61 H61A 0.9900
C61 H61B 0.9900
C62 H62A 0.9900
C62 H62B 0.9900
C63 C82 1.507(4)
C63 H63A 0.9900
C63 H63B 0.9900
C64 H64A 0.9900
C64 H64B 0.9900
C65 H65A 0.9900
C65 H65B 0.9900
C66 C77 1.520(4)
C66 H66A 0.9900
C66 H66B 0.9900
C67 C79 1.506(4)
C67 H67A 0.9900
C67 H67B 0.9900
C68 C83 1.506(4)
C68 C73 1.528(4)
C68 H68A 0.9900
C68 H68B 0.9900
C69 C90 1.522(4)
C69 C70 1.523(4)
C69 H69A 0.9900
C69 H69B 0.9900
C70 H70A 0.9900
C70 H70B 0.9900
C71 C99 1.499(5)
C71 C79 1.509(4)
C71 H71A 0.9900
C71 H71B 0.9900
C72 C75 1.512(4)
C72 C94 1.523(4)
C72 H72A 0.9900
C72 H72B 0.9900
C73 H73A 0.9900
C73 H73B 0.9900
C74 C81 1.506(4)
C74 C84 1.527(4)
C74 H74A 0.9900
C74 H74B 0.9900
C75 H75A 0.9900
C75 H75B 0.9900
C76 C89 1.503(5)
C76 H76A 0.9900
C76 H76B 0.9900
C77 C87 1.513(4)
C77 H77A 0.9900
C77 H77B 0.9900
C79 H79A 0.9900
C79 H79B 0.9900
C80 C91 1.535(5)
C80 H80A 0.9900
C80 H80B 0.9900
C81 H81A 0.9900
C81 H81B 0.9900
C82 C96 1.530(4)
C82 H82A 0.9900
C82 H82B 0.9900
C83 C98 1.498(4)
C83 H83A 0.9900
C83 H83B 0.9900
C84 C103 1.510(4)
C84 H84A 0.9900
C84 H84B 0.9900
C85 C88 1.527(5)
C85 H85A 0.9900
C85 H85B 0.9900
C86 C93 1.516(4)
C86 C94 1.518(4)
C86 H86A 0.9900
C86 H86B 0.9900
C87 C95 1.562(5)
C87 H87A 0.9900
C87 H87B 0.9900
C88 C115 1.5431(10)
C88 H88A 0.9900
C88 H88B 0.9900
C89 C108 1.503(5)
C89 H89A 0.9900
C89 H89B 0.9900
C90 H90A 0.9800
C90 H90B 0.9800
C90 H90C 0.9800
C91 H91A 0.9800
C91 H91B 0.9800
C91 H91C 0.9800
C92 C110 1.447(6)
C93 C104 1.510(5)
C93 H93A 0.9900
C93 H93B 0.9900
C94 H94A 0.9900
C94 H94B 0.9900
C95 C106 1.434(5)
C95 H95A 0.9900
C95 H95B 0.9900
C96 H96A 0.9800
C96 H96B 0.9800
C96 H96C 0.9800
C98 H98A 0.9800
C98 H98B 0.9800
C98 H98C 0.9800
C99 C102 1.526(5)
C99 H99A 0.9900
C99 H99B 0.9900
C100 C102 1.371(5)
C100 H10A 0.9800
C100 H10B 0.9800
C100 H10C 0.9800
C101 C110 1.365(6)
C101 C105 1.456(5)
C101 H10D 0.9900
C101 H10E 0.9900
C102 H10Y 0.9900
C102 H10Z 0.9900
C103 H10F 0.9800
C103 H10G 0.9800
C103 H10H 0.9800
C104 H10I 0.9800
C104 H10J 0.9800
C104 H10K 0.9800
C105 C311 1.441(6)
C105 H10L 0.9900
C105 H10M 0.9900
C106 H10N 0.9800
C106 H10O 0.9800
C106 H10P 0.9800
C107 C108 1.523(5)
C107 H10Q 0.9800
C107 H10R 0.9800
C107 H10S 0.9800
C108 H10T 0.9900
C108 H10U 0.9900
C109 C115 1.219(8)
C109 H10V 0.9800
C109 H10W 0.9800
C109 H10X 0.9800
C110 H11A 0.9900
C110 H11B 0.9900
C112 C311 1.413(6)
C115 H11C 0.9900
C115 H11D 0.9900
C311 H31A 0.9900
C311 H31B 0.9900

loop_
_geom_torsion_atom_site_label_1
_geom_torsion_atom_site_label_2
_geom_torsion_atom_site_label_3
_geom_torsion_atom_site_label_4
_geom_torsion
C26 C12 C13 O2 -177.7(2)
C37 C12 C13 O2 1.8(4)
C26 C12 C13 C11 1.6(5)
C37 C12 C13 C11 -178.9(3)
C49 O2 C13 C12 179.9(3)
C49 O2 C13 C11 0.6(4)
C22 C11 C13 C12 -1.4(5)
C22 C11 C13 O2 177.9(3)
C45 O8 C16 C22 175.7(2)
C45 O8 C16 C26 -8.2(4)
C33 O5 C17 C36 169.0(3)
C33 O5 C17 C28 -11.8(5)
C24 C15 C18 O3 177.3(3)
C37 C15 C18 O3 -5.2(5)
C24 C15 C18 C40 -2.8(5)
C37 C15 C18 C40 174.6(3)
C53 O3 C18 C15 164.5(3)
C53 O3 C18 C40 -15.3(5)
C75 O9 C19 C51 -4.3(5)
C75 O9 C19 C43 175.2(3)
O8 C16 C22 C11 179.7(2)
C26 C16 C22 C11 3.5(5)
O8 C16 C22 C27 -5.5(4)
C26 C16 C22 C27 178.3(3)
C13 C11 C22 C16 -1.2(4)
C13 C11 C22 C27 -176.0(3)
C39 O1 C23 C111 176.1(2)
C39 O1 C23 C20 -3.3(4)
C36 C20 C23 O1 177.5(3)
C36 C20 C23 C111 -1.9(5)
C18 C15 C24 C29 3.1(5)
C37 C15 C24 C29 -174.4(3)
C13 C12 C26 C16 0.6(4)
C37 C12 C26 C16 -178.9(3)
C22 C16 C26 C12 -3.2(5)
O8 C16 C26 C12 -179.2(3)
C47 C21 C27 C22 -85.3(4)
C51 C21 C27 C22 90.9(4)
C16 C22 C27 C21 -85.7(4)
C11 C22 C27 C21 89.0(3)
C36 C17 C28 C111 -1.5(5)
O5 C17 C28 C111 179.4(3)
C58 O4 C29 C31 -179.9(3)
C58 O4 C29 C24 -0.9(5)
C15 C24 C29 O4 178.3(3)
C15 C24 C29 C31 -2.7(5)
C50 C25 C30 C36 78.8(4)
C32 C25 C30 C36 -95.8(4)
O4 C29 C31 C40 -179.1(3)
C24 C29 C31 C40 1.9(5)
O4 C29 C31 C44 -0.4(5)
C24 C29 C31 C44 -179.4(3)
C50 C25 C32 C52 1.6(5)
C30 C25 C32 C52 176.2(3)
C50 C25 C32 O10 -179.6(3)
C30 C25 C32 O10 -4.9(5)
C67 O10 C32 C25 159.6(3)
C67 O10 C32 C52 -21.5(5)
C17 O5 C33 C59 -175.6(2)
C23 C20 C36 C17 0.6(5)
C23 C20 C36 C30 -174.2(3)
O5 C17 C36 C20 -179.7(3)
C28 C17 C36 C20 1.1(5)
O5 C17 C36 C30 -5.0(4)
C28 C17 C36 C30 175.8(3)
C25 C30 C36 C20 82.7(4)
C25 C30 C36 C17 -91.9(4)
C13 C12 C37 C15 -96.9(3)
C26 C12 C37 C15 82.6(4)
C18 C15 C37 C12 -87.4(4)
C24 C15 C37 C12 90.0(4)
C23 O1 C39 C35 -178.1(2)
C55 C35 C39 O1 178.8(2)
C29 C31 C40 C18 -1.6(5)
C44 C31 C40 C18 179.7(3)
C15 C18 C40 C31 2.1(5)
O3 C18 C40 C31 -178.1(3)
C65 O7 C42 C50 4.7(5)
C65 O7 C42 C34 -175.2(3)
C52 C34 C42 O7 -179.1(3)
C56 C34 C42 O7 2.9(4)
C52 C34 C42 C50 0.9(5)
C56 C34 C42 C50 -177.0(3)
O9 C19 C43 C38 179.9(3)
C51 C19 C43 C38 -0.6(5)
O9 C19 C43 C56 0.3(5)
C51 C19 C43 C56 179.9(3)
C47 C38 C43 C19 1.5(5)
C47 C38 C43 C56 -178.9(3)
C40 C31 C44 C111 92.2(4)
C29 C31 C44 C111 -86.5(4)
C16 O8 C45 C64 -178.1(2)
C51 C21 C47 O6 -179.6(2)
C27 C21 C47 O6 -3.4(5)
C51 C21 C47 C38 -0.2(5)
C27 C21 C47 C38 176.0(3)
C62 O6 C47 C21 -167.1(3)
C62 O6 C47 C38 13.6(5)
C43 C38 C47 C21 -1.1(5)
C43 C38 C47 O6 178.2(3)
C53 C41 C48 C70 171.5(3)
C13 O2 C49 C60 -179.2(2)
C32 C25 C50 C42 0.0(5)
C30 C25 C50 C42 -174.7(3)
O7 C42 C50 C25 178.8(3)
C34 C42 C50 C25 -1.3(5)
O9 C19 C51 C21 178.7(3)
C43 C19 C51 C21 -0.8(5)
C47 C21 C51 C19 1.1(5)
C27 C21 C51 C19 -175.1(3)
C42 C34 C52 C32 0.6(5)
C56 C34 C52 C32 178.5(3)
C25 C32 C52 C34 -1.9(5)
O10 C32 C52 C34 179.3(3)
C18 O3 C53 C41 177.8(3)
C48 C41 C53 O3 179.5(2)
C39 C35 C55 C57 174.6(3)
C19 C43 C56 C34 -86.6(4)
C38 C43 C56 C34 93.8(4)
C52 C34 C56 C43 97.5(4)
C42 C34 C56 C43 -84.6(4)
C35 C55 C57 C80 -178.1(3)
C29 O4 C58 C66 -174.7(3)
O5 C33 C59 C73 -178.3(3)
O2 C49 C60 C76 -178.5(3)
C47 O6 C62 C54 176.1(3)
C81 C54 C62 O6 -175.7(3)
C64 C46 C63 C82 177.7(3)
O8 C45 C64 C46 173.7(2)
C63 C46 C64 C45 175.6(3)
C42 O7 C65 C61 -174.8(3)
C85 C61 C65 O7 -174.4(3)
O4 C58 C66 C77 179.2(3)
C32 O10 C67 C79 -169.9(3)
C41 C48 C70 C69 -177.7(3)
C90 C69 C70 C48 178.5(3)
C33 C59 C73 C68 172.7(3)
C83 C68 C73 C59 -177.8(3)
C19 O9 C75 C72 -173.7(3)
C94 C72 C75 O9 177.9(3)
C49 C60 C76 C89 -72.4(4)
C58 C66 C77 C87 -175.3(3)
O10 C67 C79 C71 -178.3(3)
C99 C71 C79 C67 172.3(3)
C55 C57 C80 C91 -70.1(4)
C84 C74 C81 C54 -179.2(3)
C62 C54 C81 C74 176.6(3)
C46 C63 C82 C96 -178.6(3)
C73 C68 C83 C98 179.1(3)
C81 C74 C84 C103 -176.1(3)
C65 C61 C85 C88 -178.8(3)
C66 C77 C87 C95 -179.4(3)
C61 C85 C88 C115 -165.3(5)
C60 C76 C89 C108 -169.0(3)
C94 C86 C93 C104 -179.3(3)
C93 C86 C94 C72 179.7(3)
C75 C72 C94 C86 -178.0(3)
C77 C87 C95 C106 -69.9(5)
C79 C71 C99 C102 -175.7(3)
C71 C99 C102 C100 155.7(4)
C110 C101 C105 C311 177.9(6)
C76 C89 C108 C107 -176.9(4)
C105 C101 C110 C92 176.6(5)
O1 C23 C111 C28 -177.9(2)
C20 C23 C111 C28 1.5(5)
O1 C23 C111 C44 2.5(4)
C20 C23 C111 C44 -178.1(3)
C17 C28 C111 C23 0.2(5)
C17 C28 C111 C44 179.8(3)
C31 C44 C111 C23 -86.3(4)
C31 C44 C111 C28 94.2(4)
C85 C88 C115 C109 -38.3(9)
C101 C105 C311 C112 -177.2(5)
